data_4127035
loop_
_publ_author_name
'Liang, Qiuming'
'Salmon, Andrew'
'Kim, Patrick Jinhyung'
'Yan, Linfan'
'Song, Datong'

_publ_section_title
;
 Unusual Rearrangement of an N-Donor-Functionalized N-Heterocyclic Carbene
 Ligand on Group 8 Metals.
;
_journal_name_full 'Journal of the American Chemical Society'
_journal_paper_doi 10.1021/jacs.7b13097
_journal_year 2018
_chemical_formula_sum 'C29 H33 Fe N3 O'
_chemical_formula_weight 495.43
_space_group_crystal_system monoclinic
_space_group_IT_number 14
_space_group_name_Hall '-P 2ybc'
_space_group_name_H-M_alt 'P 1 21/c 1'
_symmetry_space_group_name_Hall '-P 2ybc'
_symmetry_space_group_name_H-M 'P 1 21/c 1'
_atom_sites_solution_hydrogens geom
_audit_creation_method SHELXL-2016/6
_cell_angle_alpha 90
_cell_angle_beta 97.299(4)
_cell_angle_gamma 90
_cell_formula_units_Z 4
_cell_length_a 7.3251(5)
_cell_length_b 15.5411(9)
_cell_length_c 21.9323(13)
_cell_measurement_reflns_used 22896
_cell_measurement_temperature 150(2)
_cell_measurement_theta_max 27.683
_cell_measurement_theta_min 1.610
_cell_volume 2476.5(3)
_computing_structure_refinement 'SHELXL-2016/6 (Sheldrick, 2016)'
_diffrn_ambient_temperature 150(2)
_diffrn_measured_fraction_theta_full 1.000
_diffrn_measured_fraction_theta_max 0.991
_diffrn_measurement_device_type 'Bruker Kappa Apex II'
_diffrn_measurement_method 'omega and phi scans'
_diffrn_radiation_type MoK\a
_diffrn_radiation_wavelength 0.71073
_diffrn_reflns_av_R_equivalents 0.0767
_diffrn_reflns_av_unetI/netI 0.0823
_diffrn_reflns_Laue_measured_fraction_full 1.000
_diffrn_reflns_Laue_measured_fraction_max 0.991
_diffrn_reflns_limit_h_max 9
_diffrn_reflns_limit_h_min -9
_diffrn_reflns_limit_k_max 19
_diffrn_reflns_limit_k_min -20
_diffrn_reflns_limit_l_max 28
_diffrn_reflns_limit_l_min -28
_diffrn_reflns_number 22896
_diffrn_reflns_point_group_measured_fraction_full 1.000
_diffrn_reflns_point_group_measured_fraction_max 0.991
_diffrn_reflns_theta_full 25.242
_diffrn_reflns_theta_max 27.683
_diffrn_reflns_theta_min 1.610
_exptl_absorpt_coefficient_mu 0.636
_exptl_absorpt_correction_T_max 0.7456
_exptl_absorpt_correction_T_min 0.6692
_exptl_absorpt_correction_type multi-scan
_exptl_absorpt_process_details SADABS
_exptl_crystal_colour brown
_exptl_crystal_density_diffrn 1.329
_exptl_crystal_description block
_exptl_crystal_F_000 1048
_exptl_crystal_size_max 0.1
_exptl_crystal_size_mid 0.1
_exptl_crystal_size_min 0.1
_refine_diff_density_max 0.306
_refine_diff_density_min -0.384
_refine_diff_density_rms 0.073
_refine_ls_extinction_method none
_refine_ls_goodness_of_fit_ref 1.019
_refine_ls_hydrogen_treatment constr
_refine_ls_matrix_type full
_refine_ls_number_parameters 315
_refine_ls_number_reflns 5762
_refine_ls_number_restraints 0
_refine_ls_restrained_S_all 1.019
_refine_ls_R_factor_all 0.0897
_refine_ls_R_factor_gt 0.0460
_refine_ls_shift/su_max 0.000
_refine_ls_shift/su_mean 0.000
_refine_ls_structure_factor_coef Fsqd
_refine_ls_weighting_details 'w=1/[\s^2^(Fo^2^)+(0.0268P)^2^+1.1323P] where P=(Fo^2^+2Fc^2^)/3'
_refine_ls_weighting_scheme calc
_refine_ls_wR_factor_gt 0.0851
_refine_ls_wR_factor_ref 0.1018
_reflns_Friedel_coverage 0.000
_reflns_number_gt 3806
_reflns_number_total 5762
_reflns_threshold_expression 'I > 2\s(I)'
_cod_data_source_file ja7b13097_si_002.cif
_cod_data_source_block 2[Fe]
_cod_database_code 4127035
_shelx_shelxl_version_number 2016/6
_shelx_space_group_comment
;
The symmetry employed for this shelxl refinement is uniquely defined
by the following loop, which should always be used as a source of
symmetry information in preference to the above space-group names.
They are only intended as comments.
;

loop_
_space_group_symop_operation_xyz
'x, y, z'
'-x, y+1/2, -z+1/2'
'-x, -y, -z'
'x, -y-1/2, z-1/2'

loop_
_atom_site_label
_atom_site_type_symbol
_atom_site_fract_x
_atom_site_fract_y
_atom_site_fract_z
_atom_site_U_iso_or_equiv
_atom_site_adp_type
_atom_site_occupancy
_atom_site_site_symmetry_order
_atom_site_calc_flag
_atom_site_refinement_flags_posn
_atom_site_refinement_flags_adp
Fe1 Fe 0.51399(5) 0.29447(2) -0.03198(2) 0.01989(11) Uani 1 1 d . .
O1 O 0.3303(3) 0.45752(13) -0.05792(10) 0.0499(6) Uani 1 1 d . .
N1 N 0.2913(3) 0.22004(13) -0.05382(8) 0.0202(5) Uani 1 1 d . .
N2 N 0.4708(3) 0.28492(12) 0.05465(8) 0.0180(4) Uani 1 1 d . .
N3 N 0.4248(3) 0.21860(12) 0.14070(8) 0.0205(5) Uani 1 1 d . .
C1 C 0.1996(4) 0.22659(18) -0.11154(11) 0.0284(6) Uani 1 1 d . .
H1A H 0.213393 0.278265 -0.133637 0.034 Uiso 1 1 calc R U
C2 C 0.0893(4) 0.16402(19) -0.13983(12) 0.0328(7) Uani 1 1 d . .
H2A H 0.028232 0.172207 -0.180277 0.039 Uiso 1 1 calc R U
C3 C 0.0681(4) 0.08734(19) -0.10791(12) 0.0305(7) Uani 1 1 d . .
H3A H -0.000340 0.040727 -0.127274 0.037 Uiso 1 1 calc R U
C4 C 0.1476(4) 0.08109(17) -0.04861(11) 0.0249(6) Uani 1 1 d . .
H4A H 0.131264 0.029925 -0.026230 0.030 Uiso 1 1 calc R U
C5 C 0.2547(3) 0.14928(15) -0.01921(11) 0.0198(5) Uani 1 1 d . .
C6 C 0.3202(3) 0.14355(15) 0.04321(10) 0.0193(5) Uani 1 1 d . .
H6A H 0.308486 0.090286 0.063606 0.023 Uiso 1 1 calc R U
C7 C 0.4030(3) 0.21317(15) 0.07738(10) 0.0170(5) Uani 1 1 d . .
C8 C 0.5291(4) 0.33785(16) 0.10392(11) 0.0229(6) Uani 1 1 d . .
H8A H 0.580399 0.393616 0.100987 0.027 Uiso 1 1 calc R U
C9 C 0.5021(4) 0.29827(15) 0.15692(11) 0.0243(6) Uani 1 1 d . .
H9A H 0.530355 0.320585 0.197346 0.029 Uiso 1 1 calc R U
C10 C 0.3517(4) 0.15876(15) 0.18137(10) 0.0178(5) Uani 1 1 d . .
C11 C 0.4462(4) 0.08247(15) 0.19621(10) 0.0201(6) Uani 1 1 d . .
C12 C 0.3682(4) 0.02417(16) 0.23359(11) 0.0228(6) Uani 1 1 d . .
H12A H 0.429947 -0.028682 0.243658 0.027 Uiso 1 1 calc R U
C13 C 0.2047(4) 0.04018(16) 0.25658(10) 0.0229(6) Uani 1 1 d . .
C14 C 0.1182(4) 0.11847(16) 0.24212(10) 0.0227(6) Uani 1 1 d . .
H14A H 0.007590 0.131332 0.258642 0.027 Uiso 1 1 calc R U
C15 C 0.1882(4) 0.17858(15) 0.20427(10) 0.0192(5) Uani 1 1 d . .
C16 C 0.6261(4) 0.06354(17) 0.17314(12) 0.0275(6) Uani 1 1 d . .
H16A H 0.682408 0.012723 0.194295 0.041 Uiso 1 1 calc R U
H16B H 0.708650 0.112992 0.181248 0.041 Uiso 1 1 calc R U
H16C H 0.604876 0.052541 0.128809 0.041 Uiso 1 1 calc R U
C17 C 0.1209(4) -0.02485(18) 0.29582(12) 0.0343(7) Uani 1 1 d . .
H17A H -0.012746 -0.026389 0.284167 0.051 Uiso 1 1 calc R U
H17B H 0.148181 -0.008579 0.339190 0.051 Uiso 1 1 calc R U
H17C H 0.172695 -0.081847 0.289605 0.051 Uiso 1 1 calc R U
C18 C 0.0920(4) 0.26272(17) 0.18955(12) 0.0302(7) Uani 1 1 d . .
H18A H 0.100215 0.278009 0.146634 0.045 Uiso 1 1 calc R U
H18B H 0.150572 0.307683 0.216622 0.045 Uiso 1 1 calc R U
H18C H -0.037684 0.257404 0.195774 0.045 Uiso 1 1 calc R U
C19 C 0.6482(4) 0.26648(18) -0.10832(11) 0.0270(6) Uani 1 1 d . .
C20 C 0.7303(4) 0.33930(18) -0.07639(11) 0.0291(7) Uani 1 1 d . .
C21 C 0.7997(4) 0.31353(16) -0.01580(11) 0.0230(6) Uani 1 1 d . .
C22 C 0.7661(4) 0.22340(16) -0.01109(10) 0.0213(6) Uani 1 1 d . .
C23 C 0.6739(4) 0.19446(16) -0.06758(11) 0.0235(6) Uani 1 1 d . .
C24 C 0.5764(4) 0.2627(2) -0.17567(11) 0.0426(8) Uani 1 1 d . .
H24A H 0.486244 0.216058 -0.182971 0.064 Uiso 1 1 calc R U
H24B H 0.678699 0.252098 -0.199444 0.064 Uiso 1 1 calc R U
H24C H 0.517400 0.317544 -0.188449 0.064 Uiso 1 1 calc R U
C25 C 0.7529(5) 0.42731(19) -0.10359(14) 0.0460(9) Uani 1 1 d . .
H25A H 0.746185 0.471266 -0.071915 0.069 Uiso 1 1 calc R U
H25B H 0.654592 0.437041 -0.137570 0.069 Uiso 1 1 calc R U
H25C H 0.872616 0.430766 -0.118956 0.069 Uiso 1 1 calc R U
C26 C 0.9181(4) 0.36653(17) 0.03073(12) 0.0312(7) Uani 1 1 d . .
H26A H 0.894943 0.427748 0.022272 0.047 Uiso 1 1 calc R U
H26B H 1.047977 0.353690 0.028348 0.047 Uiso 1 1 calc R U
H26C H 0.888734 0.352791 0.071997 0.047 Uiso 1 1 calc R U
C27 C 0.8195(4) 0.17078(16) 0.04540(11) 0.0246(6) Uani 1 1 d . .
H27A H 0.792997 0.203129 0.081615 0.037 Uiso 1 1 calc R U
H27B H 0.951292 0.157703 0.049112 0.037 Uiso 1 1 calc R U
H27C H 0.749073 0.116986 0.042515 0.037 Uiso 1 1 calc R U
C28 C 0.6108(4) 0.10477(17) -0.08329(13) 0.0323(7) Uani 1 1 d . .
H28A H 0.489814 0.106536 -0.108136 0.048 Uiso 1 1 calc R U
H28B H 0.601921 0.072507 -0.045384 0.048 Uiso 1 1 calc R U
H28C H 0.699279 0.076458 -0.106645 0.048 Uiso 1 1 calc R U
C29 C 0.4005(4) 0.39158(18) -0.04613(11) 0.0297(7) Uani 1 1 d . .

loop_
_atom_site_aniso_label
_atom_site_aniso_U_11
_atom_site_aniso_U_22
_atom_site_aniso_U_33
_atom_site_aniso_U_23
_atom_site_aniso_U_13
_atom_site_aniso_U_12
Fe1 0.0232(2) 0.0212(2) 0.01522(18) 0.00256(15) 0.00252(14) 0.00073(17)
O1 0.0641(17) 0.0313(12) 0.0550(14) 0.0140(10) 0.0098(12) 0.0157(12)
N1 0.0186(12) 0.0253(12) 0.0166(10) 0.0000(8) 0.0014(9) 0.0042(9)
N2 0.0221(12) 0.0152(11) 0.0166(10) 0.0002(8) 0.0025(8) 0.0000(9)
N3 0.0288(13) 0.0189(11) 0.0138(10) -0.0012(8) 0.0024(9) -0.0028(10)
C1 0.0233(16) 0.0419(17) 0.0194(13) 0.0022(11) 0.0003(12) 0.0043(13)
C2 0.0223(16) 0.058(2) 0.0170(13) -0.0045(13) -0.0028(12) 0.0015(14)
C3 0.0178(15) 0.0486(18) 0.0254(14) -0.0162(13) 0.0044(12) -0.0035(13)
C4 0.0205(15) 0.0309(15) 0.0239(14) -0.0084(11) 0.0053(11) -0.0025(12)
C5 0.0160(14) 0.0241(14) 0.0200(13) -0.0034(10) 0.0048(11) 0.0027(11)
C6 0.0239(15) 0.0149(12) 0.0190(12) 0.0003(10) 0.0027(11) 0.0023(11)
C7 0.0171(13) 0.0196(13) 0.0141(11) 0.0009(9) 0.0020(10) 0.0041(11)
C8 0.0291(16) 0.0175(13) 0.0222(13) -0.0020(10) 0.0042(11) -0.0037(12)
C9 0.0353(17) 0.0207(13) 0.0164(12) -0.0044(10) 0.0012(11) -0.0060(13)
C10 0.0237(15) 0.0174(13) 0.0117(11) -0.0010(9) 0.0000(10) -0.0026(11)
C11 0.0218(15) 0.0217(13) 0.0166(12) -0.0026(10) 0.0011(10) -0.0005(11)
C12 0.0292(16) 0.0184(13) 0.0201(13) 0.0006(10) -0.0002(11) 0.0025(12)
C13 0.0270(16) 0.0249(14) 0.0163(12) 0.0010(10) 0.0013(11) -0.0061(12)
C14 0.0229(15) 0.0281(15) 0.0170(13) -0.0019(10) 0.0024(11) 0.0008(12)
C15 0.0240(15) 0.0190(13) 0.0140(12) -0.0023(9) 0.0001(10) 0.0009(11)
C16 0.0250(16) 0.0258(15) 0.0322(15) 0.0025(11) 0.0058(12) 0.0049(12)
C17 0.0359(19) 0.0355(17) 0.0330(16) 0.0077(12) 0.0103(14) -0.0032(14)
C18 0.0335(18) 0.0315(15) 0.0254(14) 0.0032(11) 0.0029(13) 0.0089(13)
C19 0.0255(16) 0.0404(17) 0.0157(13) 0.0007(11) 0.0055(11) 0.0002(13)
C20 0.0257(16) 0.0388(17) 0.0233(14) 0.0067(12) 0.0059(12) -0.0070(13)
C21 0.0248(15) 0.0256(14) 0.0191(13) 0.0018(10) 0.0045(11) -0.0025(12)
C22 0.0204(14) 0.0271(15) 0.0169(12) -0.0004(10) 0.0049(10) 0.0009(11)
C23 0.0193(14) 0.0312(15) 0.0216(13) -0.0060(11) 0.0083(11) -0.0012(12)
C24 0.041(2) 0.072(2) 0.0155(14) 0.0011(14) 0.0043(13) -0.0025(17)
C25 0.052(2) 0.047(2) 0.0386(18) 0.0220(15) 0.0066(16) -0.0113(17)
C26 0.0309(17) 0.0301(16) 0.0314(15) -0.0007(12) -0.0010(13) -0.0062(13)
C27 0.0222(15) 0.0261(14) 0.0257(14) 0.0023(11) 0.0041(11) 0.0050(12)
C28 0.0236(16) 0.0360(17) 0.0379(16) -0.0164(13) 0.0063(13) 0.0000(13)
C29 0.0393(19) 0.0289(16) 0.0216(14) 0.0047(11) 0.0060(13) -0.0009(14)

loop_
_atom_type_symbol
_atom_type_description
_atom_type_scat_dispersion_real
_atom_type_scat_dispersion_imag
_atom_type_scat_source
C C 0.0033 0.0016 'International Tables Vol C Tables 4.2.6.8 and 6.1.1.4'
H H 0.0000 0.0000 'International Tables Vol C Tables 4.2.6.8 and 6.1.1.4'
Fe Fe 0.3463 0.8444 'International Tables Vol C Tables 4.2.6.8 and 6.1.1.4'
N N 0.0061 0.0033 'International Tables Vol C Tables 4.2.6.8 and 6.1.1.4'
O O 0.0106 0.0060 'International Tables Vol C Tables 4.2.6.8 and 6.1.1.4'

loop_
_geom_angle_atom_site_label_1
_geom_angle_atom_site_label_2
_geom_angle_atom_site_label_3
_geom_angle
C29 Fe1 N2 96.10(10)
C29 Fe1 N1 95.88(11)
N2 Fe1 N1 87.79(8)
C29 Fe1 C20 90.05(12)
N2 Fe1 C20 134.50(10)
N1 Fe1 C20 136.44(9)
C29 Fe1 C19 107.53(11)
N2 Fe1 C19 154.84(9)
N1 Fe1 C19 98.01(9)
C20 Fe1 C19 39.87(10)
C29 Fe1 C21 110.66(12)
N2 Fe1 C21 97.27(9)
N1 Fe1 C21 152.16(9)
C20 Fe1 C21 39.66(9)
C19 Fe1 C21 66.72(10)
C29 Fe1 C22 149.91(12)
N2 Fe1 C22 89.69(8)
N1 Fe1 C22 113.87(9)
C20 Fe1 C22 65.64(10)
C19 Fe1 C22 65.52(10)
C21 Fe1 C22 39.25(9)
C29 Fe1 C23 146.66(11)
N2 Fe1 C23 117.18(9)
N1 Fe1 C23 87.74(9)
C20 Fe1 C23 65.81(10)
C19 Fe1 C23 39.34(10)
C21 Fe1 C23 65.55(10)
C22 Fe1 C23 38.19(9)
C1 N1 C5 117.6(2)
C1 N1 Fe1 117.99(17)
C5 N1 Fe1 122.41(16)
C7 N2 C8 107.23(19)
C7 N2 Fe1 122.20(15)
C8 N2 Fe1 129.60(16)
C7 N3 C9 107.68(18)
C7 N3 C10 125.43(19)
C9 N3 C10 126.11(19)
N1 C1 C2 124.4(3)
N1 C1 H1A 117.8
C2 C1 H1A 117.8
C1 C2 C3 118.5(2)
C1 C2 H2A 120.8
C3 C2 H2A 120.8
C4 C3 C2 118.5(3)
C4 C3 H3A 120.7
C2 C3 H3A 120.7
C3 C4 C5 121.7(3)
C3 C4 H4A 119.2
C5 C4 H4A 119.2
N1 C5 C6 121.6(2)
N1 C5 C4 118.5(2)
C6 C5 C4 119.9(2)
C5 C6 C7 123.0(2)
C5 C6 H6A 118.5
C7 C6 H6A 118.5
N2 C7 N3 108.78(19)
N2 C7 C6 126.5(2)
N3 C7 C6 124.7(2)
C9 C8 N2 109.7(2)
C9 C8 H8A 125.1
N2 C8 H8A 125.1
C8 C9 N3 106.5(2)
C8 C9 H9A 126.7
N3 C9 H9A 126.7
C11 C10 C15 122.0(2)
C11 C10 N3 118.9(2)
C15 C10 N3 119.1(2)
C10 C11 C12 117.6(2)
C10 C11 C16 121.4(2)
C12 C11 C16 121.0(2)
C13 C12 C11 122.5(2)
C13 C12 H12A 118.7
C11 C12 H12A 118.7
C12 C13 C14 117.8(2)
C12 C13 C17 121.5(2)
C14 C13 C17 120.7(2)
C13 C14 C15 122.2(2)
C13 C14 H14A 118.9
C15 C14 H14A 118.9
C14 C15 C10 117.8(2)
C14 C15 C18 121.0(2)
C10 C15 C18 121.2(2)
C11 C16 H16A 109.5
C11 C16 H16B 109.5
H16A C16 H16B 109.5
C11 C16 H16C 109.5
H16A C16 H16C 109.5
H16B C16 H16C 109.5
C13 C17 H17A 109.5
C13 C17 H17B 109.5
H17A C17 H17B 109.5
C13 C17 H17C 109.5
H17A C17 H17C 109.5
H17B C17 H17C 109.5
C15 C18 H18A 109.5
C15 C18 H18B 109.5
H18A C18 H18B 109.5
C15 C18 H18C 109.5
H18A C18 H18C 109.5
H18B C18 H18C 109.5
C20 C19 C23 107.5(2)
C20 C19 C24 125.9(2)
C23 C19 C24 125.8(2)
C20 C19 Fe1 69.70(14)
C23 C19 Fe1 72.58(14)
C24 C19 Fe1 130.7(2)
C21 C20 C19 108.4(2)
C21 C20 C25 125.6(2)
C19 C20 C25 125.9(2)
C21 C20 Fe1 70.80(14)
C19 C20 Fe1 70.43(15)
C25 C20 Fe1 128.0(2)
C20 C21 C22 107.5(2)
C20 C21 C26 126.2(2)
C22 C21 C26 125.4(2)
C20 C21 Fe1 69.54(15)
C22 C21 Fe1 72.34(15)
C26 C21 Fe1 132.12(19)
C23 C22 C21 108.5(2)
C23 C22 C27 126.9(2)
C21 C22 C27 124.6(2)
C23 C22 Fe1 70.94(15)
C21 C22 Fe1 68.41(15)
C27 C22 Fe1 125.77(17)
C22 C23 C19 108.1(2)
C22 C23 C28 126.9(2)
C19 C23 C28 125.0(2)
C22 C23 Fe1 70.88(14)
C19 C23 Fe1 68.07(14)
C28 C23 Fe1 126.19(18)
C19 C24 H24A 109.5
C19 C24 H24B 109.5
H24A C24 H24B 109.5
C19 C24 H24C 109.5
H24A C24 H24C 109.5
H24B C24 H24C 109.5
C20 C25 H25A 109.5
C20 C25 H25B 109.5
H25A C25 H25B 109.5
C20 C25 H25C 109.5
H25A C25 H25C 109.5
H25B C25 H25C 109.5
C21 C26 H26A 109.5
C21 C26 H26B 109.5
H26A C26 H26B 109.5
C21 C26 H26C 109.5
H26A C26 H26C 109.5
H26B C26 H26C 109.5
C22 C27 H27A 109.5
C22 C27 H27B 109.5
H27A C27 H27B 109.5
C22 C27 H27C 109.5
H27A C27 H27C 109.5
H27B C27 H27C 109.5
C23 C28 H28A 109.5
C23 C28 H28B 109.5
H28A C28 H28B 109.5
C23 C28 H28C 109.5
H28A C28 H28C 109.5
H28B C28 H28C 109.5
O1 C29 Fe1 176.5(3)

loop_
_geom_bond_atom_site_label_1
_geom_bond_atom_site_label_2
_geom_bond_distance
Fe1 C29 1.732(3)
Fe1 N2 1.9709(19)
Fe1 N1 2.007(2)
Fe1 C20 2.082(3)
Fe1 C19 2.092(2)
Fe1 C21 2.099(3)
Fe1 C22 2.151(3)
Fe1 C23 2.152(2)
O1 C29 1.161(3)
N1 C1 1.359(3)
N1 C5 1.382(3)
N2 C7 1.342(3)
N2 C8 1.382(3)
N3 C7 1.380(3)
N3 C9 1.389(3)
N3 C10 1.438(3)
C1 C2 1.362(4)
C1 H1A 0.9500
C2 C3 1.401(4)
C2 H2A 0.9500
C3 C4 1.359(3)
C3 H3A 0.9500
C4 C5 1.423(3)
C4 H4A 0.9500
C5 C6 1.395(3)
C6 C7 1.409(3)
C6 H6A 0.9500
C8 C9 1.352(3)
C8 H8A 0.9500
C9 H9A 0.9500
C10 C11 1.391(3)
C10 C15 1.391(3)
C11 C12 1.392(3)
C11 C16 1.500(3)
C12 C13 1.380(4)
C12 H12A 0.9500
C13 C14 1.390(4)
C13 C17 1.508(3)
C14 C15 1.390(3)
C14 H14A 0.9500
C15 C18 1.501(3)
C16 H16A 0.9800
C16 H16B 0.9800
C16 H16C 0.9800
C17 H17A 0.9800
C17 H17B 0.9800
C17 H17C 0.9800
C18 H18A 0.9800
C18 H18B 0.9800
C18 H18C 0.9800
C19 C20 1.423(4)
C19 C23 1.430(4)
C19 C24 1.505(3)
C20 C21 1.419(3)
C20 C25 1.510(4)
C21 C22 1.428(3)
C21 C26 1.499(3)
C22 C23 1.407(3)
C22 C27 1.494(3)
C23 C28 1.495(4)
C24 H24A 0.9800
C24 H24B 0.9800
C24 H24C 0.9800
C25 H25A 0.9800
C25 H25B 0.9800
C25 H25C 0.9800
C26 H26A 0.9800
C26 H26B 0.9800
C26 H26C 0.9800
C27 H27A 0.9800
C27 H27B 0.9800
C27 H27C 0.9800
C28 H28A 0.9800
C28 H28B 0.9800
C28 H28C 0.9800

loop_
_geom_torsion_atom_site_label_1
_geom_torsion_atom_site_label_2
_geom_torsion_atom_site_label_3
_geom_torsion_atom_site_label_4
_geom_torsion
C5 N1 C1 C2 -7.2(4)
Fe1 N1 C1 C2 157.2(2)
N1 C1 C2 C3 -0.2(4)
C1 C2 C3 C4 4.7(4)
C2 C3 C4 C5 -1.7(4)
C1 N1 C5 C6 -170.1(2)
Fe1 N1 C5 C6 26.2(3)
C1 N1 C5 C4 9.9(3)
Fe1 N1 C5 C4 -153.81(18)
C3 C4 C5 N1 -5.8(4)
C3 C4 C5 C6 174.3(2)
N1 C5 C6 C7 9.8(4)
C4 C5 C6 C7 -170.3(2)
C8 N2 C7 N3 -2.5(3)
Fe1 N2 C7 N3 167.29(15)
C8 N2 C7 C6 176.7(2)
Fe1 N2 C7 C6 -13.5(3)
C9 N3 C7 N2 2.5(3)
C10 N3 C7 N2 172.8(2)
C9 N3 C7 C6 -176.7(2)
C10 N3 C7 C6 -6.4(4)
C5 C6 C7 N2 -17.2(4)
C5 C6 C7 N3 161.8(2)
C7 N2 C8 C9 1.6(3)
Fe1 N2 C8 C9 -167.18(18)
N2 C8 C9 N3 0.0(3)
C7 N3 C9 C8 -1.5(3)
C10 N3 C9 C8 -171.7(2)
C7 N3 C10 C11 81.5(3)
C9 N3 C10 C11 -109.9(3)
C7 N3 C10 C15 -98.0(3)
C9 N3 C10 C15 70.5(3)
C15 C10 C11 C12 2.1(4)
N3 C10 C11 C12 -177.4(2)
C15 C10 C11 C16 -177.6(2)
N3 C10 C11 C16 2.9(3)
C10 C11 C12 C13 -1.0(4)
C16 C11 C12 C13 178.7(2)
C11 C12 C13 C14 -1.0(4)
C11 C12 C13 C17 178.6(2)
C12 C13 C14 C15 2.0(4)
C17 C13 C14 C15 -177.6(2)
C13 C14 C15 C10 -0.9(4)
C13 C14 C15 C18 -179.9(2)
C11 C10 C15 C14 -1.2(4)
N3 C10 C15 C14 178.3(2)
C11 C10 C15 C18 177.7(2)
N3 C10 C15 C18 -2.8(3)
C23 C19 C20 C21 -2.2(3)
C24 C19 C20 C21 -172.8(3)
Fe1 C19 C20 C21 60.93(19)
C23 C19 C20 C25 173.5(3)
C24 C19 C20 C25 2.9(5)
Fe1 C19 C20 C25 -123.4(3)
C23 C19 C20 Fe1 -63.17(18)
C24 C19 C20 Fe1 126.2(3)
C19 C20 C21 C22 2.1(3)
C25 C20 C21 C22 -173.6(3)
Fe1 C20 C21 C22 62.81(18)
C19 C20 C21 C26 171.4(3)
C25 C20 C21 C26 -4.3(5)
Fe1 C20 C21 C26 -127.9(3)
C19 C20 C21 Fe1 -60.69(19)
C25 C20 C21 Fe1 123.6(3)
C20 C21 C22 C23 -1.2(3)
C26 C21 C22 C23 -170.6(2)
Fe1 C21 C22 C23 59.81(18)
C20 C21 C22 C27 179.6(2)
C26 C21 C22 C27 10.2(4)
Fe1 C21 C22 C27 -119.4(2)
C20 C21 C22 Fe1 -61.00(18)
C26 C21 C22 Fe1 129.6(3)
C21 C22 C23 C19 -0.2(3)
C27 C22 C23 C19 179.0(2)
Fe1 C22 C23 C19 58.06(18)
C21 C22 C23 C28 -179.7(2)
C27 C22 C23 C28 -0.5(4)
Fe1 C22 C23 C28 -121.4(3)
C21 C22 C23 Fe1 -58.25(18)
C27 C22 C23 Fe1 120.9(3)
C20 C19 C23 C22 1.5(3)
C24 C19 C23 C22 172.1(3)
Fe1 C19 C23 C22 -59.80(18)
C20 C19 C23 C28 -179.0(2)
C24 C19 C23 C28 -8.4(4)
Fe1 C19 C23 C28 119.7(3)
C20 C19 C23 Fe1 61.30(19)
C24 C19 C23 Fe1 -128.1(3)
